data_2234301
loop_
_publ_author_name
'Che Soh, Siti Kamilah'
'Shamsuddin, Mustaffa'
'Rosli, Mohd Mustaqim'
'Fun, Hoong-Kun'

_publ_section_title
;
 {5,5'-Dimethoxy-2,2'-[2,2-dimethylpropane-1,3-diylbis(nitrilomethanylylidene)]diphenolato}palladium(II)
;
_journal_coeditor_code KJ2196
_journal_issue 4
_journal_name_full 'Acta Crystallographica Section E'
_journal_page_first m514
_journal_page_last m515
_journal_paper_doi 10.1107/S1600536812013128
_journal_volume 68
_journal_year 2012
_chemical_formula_iupac '[Pd (C21 H24 N2 O4)]'
_chemical_formula_moiety 'C21 H24 N2 O4 Pd'
_chemical_formula_sum 'C21 H24 N2 O4 Pd'
_chemical_formula_weight 474.82
_chemical_name_systematic
;
{5,5'-Dimethoxy-2,2'-[2,2-dimethylpropane-1,3-
diylbis(nitrilomethanylylidene)]diphenolato}palladium(II)
;
_space_group_IT_number 62
_symmetry_cell_setting orthorhombic
_symmetry_space_group_name_Hall '-P 2ac 2n'
_symmetry_space_group_name_H-M 'P n m a'
_atom_sites_solution_hydrogens geom
_atom_sites_solution_primary direct
_atom_sites_solution_secondary difmap
_audit_creation_method SHELXL-97
_cell_angle_alpha 90.00
_cell_angle_beta 90.00
_cell_angle_gamma 90.00
_cell_formula_units_Z 4
_cell_length_a 11.5470(4)
_cell_length_b 20.9656(7)
_cell_length_c 7.8730(3)
_cell_measurement_reflns_used 9824
_cell_measurement_temperature 100.0(10)
_cell_measurement_theta_max 35.08
_cell_measurement_theta_min 3.28
_cell_volume 1905.97(12)
_computing_cell_refinement 'SAINT (Bruker, 2009)'
_computing_data_collection 'APEX2 (Bruker, 2009)'
_computing_data_reduction 'SAINT (Bruker, 2009)'
_computing_molecular_graphics 'SHELXTL (Sheldrick, 2008)'
_computing_publication_material 'SHELXTL (Sheldrick, 2008) and PLATON (Spek, 2009)'
_computing_structure_refinement 'SHELXTL (Sheldrick, 2008)'
_computing_structure_solution 'SHELXTL (Sheldrick, 2008)'
_diffrn_ambient_temperature 100.0(10)
_diffrn_measured_fraction_theta_full 0.993
_diffrn_measured_fraction_theta_max 0.993
_diffrn_measurement_device_type 'Bruker APEX DUO CCD area-detector'
_diffrn_measurement_method '\f and \w scans'
_diffrn_radiation_monochromator graphite
_diffrn_radiation_source 'fine-focus sealed tube'
_diffrn_radiation_type MoK\a
_diffrn_radiation_wavelength 0.71073
_diffrn_reflns_av_R_equivalents 0.0195
_diffrn_reflns_av_sigmaI/netI 0.0122
_diffrn_reflns_limit_h_max 18
_diffrn_reflns_limit_h_min -18
_diffrn_reflns_limit_k_max 33
_diffrn_reflns_limit_k_min -33
_diffrn_reflns_limit_l_max 12
_diffrn_reflns_limit_l_min -8
_diffrn_reflns_number 30756
_diffrn_reflns_theta_full 35.08
_diffrn_reflns_theta_max 35.08
_diffrn_reflns_theta_min 2.76
_diffrn_standards_number 0
_exptl_absorpt_coefficient_mu 1.004
_exptl_absorpt_correction_T_max 0.8391
_exptl_absorpt_correction_T_min 0.7725
_exptl_absorpt_correction_type multi-scan
_exptl_absorpt_process_details '(<i>SADABS</i>; Bruker, 2009)'
_exptl_crystal_colour yellow
_exptl_crystal_density_diffrn 1.655
_exptl_crystal_density_method 'not measured'
_exptl_crystal_description block
_exptl_crystal_F_000 968
_exptl_crystal_size_max 0.27
_exptl_crystal_size_mid 0.24
_exptl_crystal_size_min 0.18
_refine_diff_density_max 0.504
_refine_diff_density_min -0.615
_refine_ls_extinction_method none
_refine_ls_goodness_of_fit_ref 1.126
_refine_ls_hydrogen_treatment constr
_refine_ls_matrix_type full
_refine_ls_number_parameters 134
_refine_ls_number_reflns 4296
_refine_ls_number_restraints 0
_refine_ls_restrained_S_all 1.126
_refine_ls_R_factor_all 0.0173
_refine_ls_R_factor_gt 0.0163
_refine_ls_shift/su_max 0.003
_refine_ls_shift/su_mean 0.000
_refine_ls_structure_factor_coef Fsqd
_refine_ls_weighting_details 'calc w=1/[\s^2^(Fo^2^)+(0.0183P)^2^+0.7770P] where P=(Fo^2^+2Fc^2^)/3'
_refine_ls_weighting_scheme calc
_refine_ls_wR_factor_gt 0.0425
_refine_ls_wR_factor_ref 0.0431
_reflns_number_gt 4134
_reflns_number_total 4296
_reflns_threshold_expression I>2\s(I)
_cod_data_source_file kj2196.cif
_cod_data_source_block I
_cod_database_code 2234301
_cod_database_fobs_code 2234301

loop_
_symmetry_equiv_pos_as_xyz
'x, y, z'
'-x+1/2, -y, z+1/2'
'-x, y+1/2, -z'
'x+1/2, -y+1/2, -z+1/2'
'-x, -y, -z'
'x-1/2, y, -z-1/2'
'x, -y-1/2, z'
'-x-1/2, y-1/2, z-1/2'

loop_
_atom_site_type_symbol
_atom_site_label
_atom_site_fract_x
_atom_site_fract_y
_atom_site_fract_z
_atom_site_U_iso_or_equiv
_atom_site_adp_type
_atom_site_calc_flag
_atom_site_refinement_flags
_atom_site_occupancy
_atom_site_symmetry_multiplicity
Pd Pd1 0.535617(6) 0.2500 0.088830(10) 0.00982(2) Uani d S 1 2
O O1 0.42276(5) 0.31425(3) 0.17501(8) 0.01411(10) Uani d . 1 1
O O2 0.12833(5) 0.45403(3) -0.02329(9) 0.01723(11) Uani d . 1 1
N N1 0.63494(6) 0.31998(3) -0.00483(9) 0.01240(11) Uani d . 1 1
C C1 0.39331(7) 0.36205(4) 0.07712(9) 0.01203(11) Uani d . 1 1
C C2 0.27757(7) 0.38427(4) 0.08646(10) 0.01310(12) Uani d . 1 1
H H2A 0.2251 0.3651 0.1642 0.016 Uiso calc R 1 1
C C3 0.24037(7) 0.43360(4) -0.01673(10) 0.01370(12) Uani d . 1 1
C C4 0.31792(7) 0.46562(4) -0.12613(11) 0.01645(13) Uani d . 1 1
H H4A 0.2924 0.5004 -0.1939 0.020 Uiso calc R 1 1
C C5 0.43136(7) 0.44543(4) -0.13264(11) 0.01566(13) Uani d . 1 1
H H5A 0.4844 0.4675 -0.2038 0.019 Uiso calc R 1 1
C C6 0.47127(6) 0.39285(4) -0.03651(10) 0.01282(12) Uani d . 1 1
C C7 0.59049(7) 0.37365(4) -0.05364(10) 0.01349(12) Uani d . 1 1
H H7A 0.6415 0.4033 -0.1059 0.016 Uiso calc R 1 1
C C8 0.76027(6) 0.31049(4) -0.02515(11) 0.01447(13) Uani d . 1 1
H H8A 0.7964 0.3083 0.0887 0.017 Uiso calc R 1 1
H H8B 0.7932 0.3479 -0.0847 0.017 Uiso calc R 1 1
C C9 0.79183(9) 0.2500 -0.12444(14) 0.01195(16) Uani d S 1 2
C C10 0.73574(10) 0.2500 -0.29972(15) 0.01630(19) Uani d S 1 2
H H10A 0.7594 0.2874 -0.3609 0.024 Uiso d R 1 1
H H10B 0.6530 0.2500 -0.2876 0.024 Uiso d SR 1 2
C C11 0.92430(10) 0.2500 -0.14109(16) 0.01623(19) Uani d S 1 2
H H11A 0.9487 0.2874 -0.2017 0.024 Uiso d R 1 1
H H11B 0.9584 0.2500 -0.0299 0.024 Uiso d SR 1 2
C C12 0.04407(7) 0.41728(5) 0.06862(13) 0.01862(15) Uani d . 1 1
H H12A -0.0332 0.4353 0.0496 0.028 Uiso calc R 1 1
H H12B 0.0622 0.4185 0.1902 0.028 Uiso calc R 1 1
H H12C 0.0457 0.3730 0.0288 0.028 Uiso calc R 1 1

loop_
_atom_site_aniso_label
_atom_site_aniso_U_11
_atom_site_aniso_U_22
_atom_site_aniso_U_33
_atom_site_aniso_U_12
_atom_site_aniso_U_13
_atom_site_aniso_U_23
Pd1 0.00822(4) 0.01192(4) 0.00933(4) 0.000 0.00093(2) 0.000
O1 0.0140(2) 0.0151(2) 0.0133(2) 0.00348(18) 0.00348(19) 0.00199(19)
O2 0.0125(2) 0.0189(3) 0.0203(3) 0.0032(2) 0.0008(2) 0.0040(2)
N1 0.0097(2) 0.0144(3) 0.0131(3) -0.0006(2) 0.0015(2) -0.0015(2)
C1 0.0122(3) 0.0127(3) 0.0112(3) 0.0005(2) 0.0008(2) -0.0011(2)
C2 0.0122(3) 0.0141(3) 0.0130(3) 0.0013(2) 0.0015(2) 0.0002(2)
C3 0.0129(3) 0.0144(3) 0.0137(3) 0.0016(2) -0.0001(2) -0.0007(2)
C4 0.0165(3) 0.0157(3) 0.0172(3) 0.0016(2) 0.0013(3) 0.0036(3)
C5 0.0163(3) 0.0145(3) 0.0162(3) 0.0001(2) 0.0027(3) 0.0021(2)
C6 0.0121(3) 0.0128(3) 0.0135(3) 0.0000(2) 0.0017(2) 0.0001(2)
C7 0.0126(3) 0.0138(3) 0.0140(3) -0.0013(2) 0.0020(2) -0.0007(2)
C8 0.0089(3) 0.0173(3) 0.0171(3) -0.0012(2) 0.0013(2) -0.0035(3)
C9 0.0088(4) 0.0152(4) 0.0119(4) 0.000 0.0012(3) 0.000
C10 0.0142(4) 0.0232(5) 0.0115(4) 0.000 0.0000(3) 0.000
C11 0.0097(4) 0.0200(5) 0.0189(5) 0.000 0.0025(4) 0.000
C12 0.0132(3) 0.0195(4) 0.0232(4) 0.0009(3) 0.0012(3) 0.0018(3)

loop_
_atom_type_symbol
_atom_type_description
_atom_type_scat_dispersion_real
_atom_type_scat_dispersion_imag
_atom_type_scat_source
C C 0.0033 0.0016 'International Tables Vol C Tables 4.2.6.8 and 6.1.1.4'
H H 0.0000 0.0000 'International Tables Vol C Tables 4.2.6.8 and 6.1.1.4'
N N 0.0061 0.0033 'International Tables Vol C Tables 4.2.6.8 and 6.1.1.4'
O O 0.0106 0.0060 'International Tables Vol C Tables 4.2.6.8 and 6.1.1.4'
Pd Pd -0.9988 1.0072 'International Tables Vol C Tables 4.2.6.8 and 6.1.1.4'

loop_
_geom_angle_atom_site_label_1
_geom_angle_atom_site_label_2
_geom_angle_atom_site_label_3
_geom_angle_site_symmetry_1
_geom_angle_site_symmetry_3
_geom_angle
O1 Pd1 O1 7_565 . 85.03(3)
O1 Pd1 N1 7_565 7_565 90.27(3)
O1 Pd1 N1 . 7_565 174.10(3)
O1 Pd1 N1 7_565 . 174.10(3)
O1 Pd1 N1 . . 90.27(3)
N1 Pd1 N1 7_565 . 94.20(4)
C1 O1 Pd1 . . 119.13(5)
C3 O2 C12 . . 117.06(7)
C7 N1 C8 . . 118.40(7)
C7 N1 Pd1 . . 121.25(5)
C8 N1 Pd1 . . 120.32(5)
O1 C1 C2 . . 117.78(7)
O1 C1 C6 . . 123.55(7)
C2 C1 C6 . . 118.67(7)
C3 C2 C1 . . 120.53(7)
C3 C2 H2A . . 119.7
C1 C2 H2A . . 119.7
O2 C3 C2 . . 123.47(7)
O2 C3 C4 . . 115.41(7)
C2 C3 C4 . . 121.11(7)
C5 C4 C3 . . 118.66(7)
C5 C4 H4A . . 120.7
C3 C4 H4A . . 120.7
C4 C5 C6 . . 121.96(7)
C4 C5 H5A . . 119.0
C6 C5 H5A . . 119.0
C5 C6 C1 . . 118.93(7)
C5 C6 C7 . . 118.62(7)
C1 C6 C7 . . 122.43(7)
N1 C7 C6 . . 126.41(7)
N1 C7 H7A . . 116.8
C6 C7 H7A . . 116.8
N1 C8 C9 . . 113.67(7)
N1 C8 H8A . . 108.8
C9 C8 H8A . . 108.8
N1 C8 H8B . . 108.8
C9 C8 H8B . . 108.8
H8A C8 H8B . . 107.7
C10 C9 C8 . 7_565 111.13(6)
C10 C9 C8 . . 111.13(6)
C8 C9 C8 7_565 . 111.56(9)
C10 C9 C11 . . 110.24(9)
C8 C9 C11 7_565 . 106.28(6)
C8 C9 C11 . . 106.28(6)
C9 C10 H10A . . 109.5
C9 C10 H10B . . 109.5
H10A C10 H10B . . 109.5
C9 C11 H11A . . 109.6
C9 C11 H11B . . 109.3
H11A C11 H11B . . 109.5
O2 C12 H12A . . 109.5
O2 C12 H12B . . 109.5
H12A C12 H12B . . 109.5
O2 C12 H12C . . 109.5
H12A C12 H12C . . 109.5
H12B C12 H12C . . 109.5

loop_
_geom_bond_atom_site_label_1
_geom_bond_atom_site_label_2
_geom_bond_site_symmetry_2
_geom_bond_distance
Pd1 O1 7_565 1.9932(6)
Pd1 O1 . 1.9932(6)
Pd1 N1 7_565 2.0029(7)
Pd1 N1 . 2.0029(7)
O1 C1 . 1.3092(9)
O2 C3 . 1.3637(10)
O2 C12 . 1.4366(11)
N1 C7 . 1.2951(10)
N1 C8 . 1.4695(10)
C1 C2 . 1.4172(11)
C1 C6 . 1.4239(11)
C2 C3 . 1.3835(11)
C2 H2A . 0.9500
C3 C4 . 1.4122(12)
C4 C5 . 1.3776(12)
C4 H4A . 0.9500
C5 C6 . 1.4144(11)
C5 H5A . 0.9500
C6 C7 . 1.4406(11)
C7 H7A . 0.9500
C8 C9 . 1.5337(10)
C8 H8A . 0.9900
C8 H8B . 0.9900
C9 C10 . 1.5244(16)
C9 C8 7_565 1.5336(10)
C9 C11 . 1.5353(15)
C10 H10A . 0.9600
C10 H10B . 0.9600
C11 H11A . 0.9599
C11 H11B . 0.9600
C12 H12A . 0.9800
C12 H12B . 0.9800
C12 H12C . 0.9800

loop_
_geom_hbond_atom_site_label_D
_geom_hbond_atom_site_label_H
_geom_hbond_atom_site_label_A
_geom_hbond_site_symmetry_A
_geom_hbond_distance_DH
_geom_hbond_distance_HA
_geom_hbond_distance_DA
_geom_hbond_angle_DHA
_geom_hbond_publ_flag
C8 H8A O1 6_656 0.9900 2.3700 3.3355(10) 166.00 yes
C12 H12A O2 5_565 0.9800 2.5800 3.3719(12) 138.00 yes

loop_
_geom_torsion_atom_site_label_1
_geom_torsion_atom_site_label_2
_geom_torsion_atom_site_label_3
_geom_torsion_atom_site_label_4
_geom_torsion_site_symmetry_1
_geom_torsion_site_symmetry_4
_geom_torsion
O1 Pd1 O1 C1 7_565 . -132.69(5)
N1 Pd1 O1 C1 . . 43.75(6)
O1 Pd1 N1 C7 . . -29.00(6)
N1 Pd1 N1 C7 7_565 . 147.14(5)
O1 Pd1 N1 C8 . . 153.13(6)
N1 Pd1 N1 C8 7_565 . -30.72(7)
Pd1 O1 C1 C2 . . 144.53(6)
Pd1 O1 C1 C6 . . -35.88(10)
O1 C1 C2 C3 . . -178.41(7)
C6 C1 C2 C3 . . 1.98(11)
C12 O2 C3 C2 . . -6.96(12)
C12 O2 C3 C4 . . 171.91(8)
C1 C2 C3 O2 . . 174.91(7)
C1 C2 C3 C4 . . -3.90(12)
O2 C3 C4 C5 . . -176.79(8)
C2 C3 C4 C5 . . 2.11(13)
C3 C4 C5 C6 . . 1.59(13)
C4 C5 C6 C1 . . -3.42(13)
C4 C5 C6 C7 . . 178.41(8)
O1 C1 C6 C5 . . -177.99(7)
C2 C1 C6 C5 . . 1.59(11)
O1 C1 C6 C7 . . 0.11(12)
C2 C1 C6 C7 . . 179.69(7)
C8 N1 C7 C6 . . -176.76(8)
Pd1 N1 C7 C6 . . 5.33(11)
C5 C6 C7 N1 . . -164.51(8)
C1 C6 C7 N1 . . 17.38(13)
C7 N1 C8 C9 . . -125.73(8)
Pd1 N1 C8 C9 . . 52.19(9)
N1 C8 C9 C10 . . 57.06(10)
N1 C8 C9 C8 . 7_565 -67.56(11)
N1 C8 C9 C11 . . 177.01(7)
